data_7227057
loop_
_publ_author_name
'Feng, S. S.'
'Zheng, J. F.'
'Lu, L. P.'
'Lu, H. G.'
'Gao, Z. Q.'
'Dong, Y. H.'

_publ_section_title
;
 Metal-responsive activation of C--O and C--C bonds of an aromatic vicinal
 diol in hydrothermal conditions: synthesis, structure, mechanism and
 magnetic properties
;
_journal_issue 47
_journal_name_full CrystEngComm
_journal_page_first 9077
_journal_paper_doi 10.1039/C6CE01708H
_journal_volume 18
_journal_year 2016
_chemical_formula_moiety '[Co5(H2L)6]Cl (OH)2 (HCOO) 2H2O'
_chemical_formula_sum 'C97 H73 Cl Co5 N24 O12'
_chemical_formula_weight 2096.89
_space_group_crystal_system monoclinic
_space_group_IT_number 14
_space_group_name_Hall '-P 2yn'
_space_group_name_H-M_alt 'P 1 21/n 1'
_symmetry_space_group_name_Hall '-P 2yn'
_symmetry_space_group_name_H-M 'P 1 21/n 1'
_atom_sites_solution_hydrogens geom
_audit_creation_method SHELXL-2014/7
_audit_update_record
;
2016-11-03 deposited with the CCDC.
2016-11-09 downloaded from the CCDC.
;
_cell_angle_alpha 90
_cell_angle_beta 101.13(3)
_cell_angle_gamma 90
_cell_formula_units_Z 4
_cell_length_a 13.241(3)
_cell_length_b 26.889(5)
_cell_length_c 28.423(6)
_cell_measurement_reflns_used 3410
_cell_measurement_temperature 100(2)
_cell_measurement_theta_max 24.742
_cell_measurement_theta_min 3.312
_cell_volume 9929(4)
_computing_structure_refinement 'SHELXL-2014/7 (Sheldrick, 2014)'
_diffrn_ambient_temperature 100(2)
_diffrn_measured_fraction_theta_full 0.996
_diffrn_measured_fraction_theta_max 0.667
_diffrn_measurement_device_type mar555
_diffrn_measurement_method 'oscillation mode'
_diffrn_radiation_monochromator 'double crystal monochromator'
_diffrn_radiation_source 'synchrotron, 3W1A at BSRF'
_diffrn_radiation_type synchrotron
_diffrn_radiation_wavelength 0.7200
_diffrn_reflns_av_unetI/netI 0.0293
_diffrn_reflns_Laue_measured_fraction_full 0.996
_diffrn_reflns_Laue_measured_fraction_max 0.667
_diffrn_reflns_limit_h_max 17
_diffrn_reflns_limit_h_min 0
_diffrn_reflns_limit_k_max 34
_diffrn_reflns_limit_k_min 0
_diffrn_reflns_limit_l_max 39
_diffrn_reflns_limit_l_min -40
_diffrn_reflns_number 20615
_diffrn_reflns_point_group_measured_fraction_full 0.996
_diffrn_reflns_point_group_measured_fraction_max 0.667
_diffrn_reflns_theta_full 25.595
_diffrn_reflns_theta_max 31.184
_diffrn_reflns_theta_min 2.096
_exptl_absorpt_coefficient_mu 0.944
_exptl_absorpt_correction_T_max 0.9154
_exptl_absorpt_correction_T_min 0.8406
_exptl_absorpt_correction_type multi-scan
_exptl_absorpt_process_details sadabs
_exptl_crystal_colour red
_exptl_crystal_density_diffrn 1.403
_exptl_crystal_description block
_exptl_crystal_F_000 4284
_exptl_crystal_preparation ', Magnetic properties'
_exptl_crystal_size_max 0.20
_exptl_crystal_size_mid 0.10
_exptl_crystal_size_min 0.10
_refine_diff_density_max 0.996
_refine_diff_density_min -1.000
_refine_diff_density_rms 0.072
_refine_ls_extinction_method none
_refine_ls_goodness_of_fit_ref 1.065
_refine_ls_hydrogen_treatment constr
_refine_ls_matrix_type full
_refine_ls_number_parameters 1120
_refine_ls_number_reflns 20615
_refine_ls_number_restraints 198
_refine_ls_restrained_S_all 1.112
_refine_ls_R_factor_all 0.0946
_refine_ls_R_factor_gt 0.0693
_refine_ls_shift/su_max 0.001
_refine_ls_shift/su_mean 0.000
_refine_ls_structure_factor_coef Fsqd
_refine_ls_weighting_details 'w=1/[\s^2^(Fo^2^)+(0.1126P)^2^+11.2079P] where P=(Fo^2^+2Fc^2^)/3'
_refine_ls_weighting_scheme calc
_refine_ls_wR_factor_gt 0.2013
_refine_ls_wR_factor_ref 0.2236
_reflns_Friedel_coverage 0.000
_reflns_number_gt 14053
_reflns_number_total 20615
_reflns_threshold_expression 'I > 2\s(I)'
_cod_data_source_file c6ce01708h2.cif
_cod_data_source_block complex_3
_cod_depositor_comments 'Adding full bibliography for 7227055--7227060.cif.'
_cod_database_code 7227057
_shelx_shelxl_version_number 2014/7
_shelx_space_group_comment
;
The symmetry employed for this shelxl refinement is uniquely defined
by the following loop, which should always be used as a source of
symmetry information in preference to the above space-group names.
They are only intended as comments.
;

loop_
_space_group_symop_operation_xyz
'x, y, z'
'-x+1/2, y+1/2, -z+1/2'
'-x, -y, -z'
'x-1/2, -y-1/2, z-1/2'

loop_
_atom_site_label
_atom_site_type_symbol
_atom_site_fract_x
_atom_site_fract_y
_atom_site_fract_z
_atom_site_U_iso_or_equiv
_atom_site_adp_type
_atom_site_occupancy
_atom_site_site_symmetry_order
_atom_site_calc_flag
_atom_site_refinement_flags_posn
_atom_site_refinement_flags_adp
Co1 Co 0.02577(4) 0.09791(2) 0.35455(2) 0.05118(15) Uani 1 1 d . .
Co2 Co 0.04675(6) 0.20466(3) 0.19284(3) 0.0831(2) Uani 1 1 d . .
Co3 Co 0.19741(5) 0.18133(2) 0.30920(2) 0.06610(18) Uani 1 1 d . .
Co4 Co -0.11723(5) 0.19103(2) 0.27862(2) 0.06299(17) Uani 1 1 d . .
Co5 Co 0.00943(5) 0.07931(3) 0.22782(2) 0.06414(18) Uani 1 1 d . .
O1 O 0.0949(2) 0.17110(11) 0.35007(10) 0.0580(7) Uani 1 1 d . .
O2 O -0.1060(2) 0.12158(10) 0.30153(10) 0.0548(6) Uani 1 1 d . .
O3 O 0.0904(2) 0.07398(11) 0.29296(10) 0.0552(6) Uani 1 1 d . .
O4 O 0.1704(3) 0.16699(13) 0.24030(12) 0.0727(9) Uani 1 1 d . .
O5 O -0.0104(3) 0.22924(12) 0.25493(12) 0.0701(8) Uani 1 1 d . .
O6 O -0.0523(3) 0.13972(14) 0.19558(11) 0.0757(9) Uani 1 1 d . .
N1 N -0.0192(3) 0.13714(12) 0.41066(11) 0.0520(7) Uani 1 1 d . .
N2 N -0.0246(3) 0.20942(15) 0.44855(13) 0.0665(10) Uani 1 1 d . .
H2 H -0.0123 0.2407 0.4567 0.080 Uiso 1 1 calc R U
N3 N 0.2422(3) 0.24782(16) 0.33411(17) 0.0768(11) Uani 1 1 d . .
N4 N 0.2568(4) 0.31215(18) 0.3843(2) 0.0978(15) Uani 1 1 d . .
H4 H 0.2446 0.3320 0.4072 0.117 Uiso 1 1 calc R U
N5 N -0.0744(3) 0.03723(12) 0.35115(12) 0.0525(7) Uani 1 1 d . .
N6 N -0.2317(3) 0.00672(13) 0.32528(13) 0.0607(9) Uani 1 1 d . .
H6 H -0.2960 0.0049 0.3099 0.073 Uiso 1 1 calc R U
N7 N -0.2551(3) 0.18209(15) 0.23808(15) 0.0699(10) Uani 1 1 d . .
N8 N -0.4032(4) 0.1448(2) 0.20680(19) 0.1003(16) Uani 1 1 d . .
H8 H -0.4516 0.1220 0.2010 0.120 Uiso 1 1 calc R U
N9 N 0.1595(2) 0.06223(13) 0.38633(12) 0.0531(8) Uani 1 1 d . .
N10 N 0.2951(3) 0.01594(14) 0.37856(14) 0.0637(9) Uani 1 1 d . .
H10 H 0.3392 -0.0006 0.3649 0.076 Uiso 1 1 calc R U
N11 N 0.1093(3) 0.04310(16) 0.19677(13) 0.0720(11) Uani 1 1 d . .
N12 N 0.2415(4) -0.00588(19) 0.19259(16) 0.0888(14) Uani 1 1 d . .
H12 H 0.2986 -0.0230 0.2015 0.107 Uiso 1 1 calc R U
N13 N 0.1281(5) 0.1705(2) 0.14570(17) 0.1034(18) Uani 1 1 d . .
N14 N 0.2615(5) 0.1237(3) 0.1350(2) 0.120(2) Uani 1 1 d . .
H14 H 0.3196 0.1070 0.1415 0.144 Uiso 1 1 calc R U
N15 N 0.3255(3) 0.14174(15) 0.32478(17) 0.0723(11) Uani 1 1 d . .
N16 N 0.4580(3) 0.09666(18) 0.3129(2) 0.0940(16) Uani 1 1 d . .
H16 H 0.4990 0.0799 0.2977 0.113 Uiso 1 1 calc R U
N17 N 0.1170(4) 0.27263(19) 0.20595(19) 0.0945(16) Uani 1 1 d . .
N18 N 0.1375(4) 0.3419(2) 0.2507(2) 0.1103(19) Uani 1 1 d . .
H18 H 0.1286 0.3635 0.2727 0.132 Uiso 1 1 calc R U
N19 N -0.1401(3) 0.24179(13) 0.32520(14) 0.0653(9) Uani 1 1 d . .
N20 N -0.1287(4) 0.31552(16) 0.36137(19) 0.0929(15) Uani 1 1 d . .
H20 H -0.1074 0.3458 0.3700 0.111 Uiso 1 1 calc R U
N21 N -0.0856(5) 0.2229(2) 0.14437(17) 0.0978(16) Uani 1 1 d . U
N22 N -0.2284(5) 0.1972(2) 0.0960(2) 0.1131(18) Uani 1 1 d . U
H22 H -0.2814 0.1784 0.0840 0.136 Uiso 1 1 calc R U
N23 N -0.1159(3) 0.03867(18) 0.20893(14) 0.0758(11) Uani 1 1 d . .
N24 N -0.2685(5) 0.0177(3) 0.1660(2) 0.123(2) Uani 1 1 d . U
H24 H -0.3276 0.0201 0.1457 0.148 Uiso 1 1 calc R U
C1 C 0.0850(4) 0.20278(17) 0.38537(16) 0.0615(10) Uani 1 1 d . .
C2 C 0.0137(3) 0.18361(16) 0.41469(15) 0.0579(10) Uani 1 1 d . .
C3 C -0.0822(3) 0.13152(16) 0.44372(14) 0.0530(9) Uani 1 1 d . .
C4 C -0.1354(3) 0.08966(17) 0.45618(16) 0.0601(10) Uani 1 1 d . .
H4A H -0.1314 0.0583 0.4412 0.072 Uiso 1 1 calc R U
C5 C -0.1934(4) 0.0962(2) 0.49104(19) 0.0747(13) Uani 1 1 d . .
H5 H -0.2302 0.0686 0.5002 0.090 Uiso 1 1 calc R U
C6 C -0.1998(4) 0.1420(2) 0.51334(18) 0.0758(13) Uani 1 1 d . .
H6A H -0.2420 0.1448 0.5367 0.091 Uiso 1 1 calc R U
C7 C -0.1465(4) 0.1834(2) 0.50249(17) 0.0740(13) Uani 1 1 d . .
H7 H -0.1508 0.2145 0.5178 0.089 Uiso 1 1 calc R U
C8 C -0.0862(4) 0.17680(17) 0.46766(15) 0.0597(10) Uani 1 1 d . .
C9 C 0.1325(4) 0.24726(18) 0.39499(18) 0.0726(13) Uani 1 1 d . .
H9 H 0.1143 0.2663 0.4203 0.087 Uiso 1 1 calc R U
C10 C 0.2077(4) 0.2684(2) 0.3706(2) 0.0751(13) Uani 1 1 d . .
C11 C 0.3216(4) 0.2792(2) 0.3247(2) 0.0872(17) Uani 1 1 d . .
C12 C 0.3842(5) 0.2737(3) 0.2909(3) 0.1005(19) Uani 1 1 d . U
H12A H 0.3775 0.2468 0.2689 0.121 Uiso 1 1 calc R U
C13 C 0.4589(6) 0.3118(3) 0.2922(4) 0.125(3) Uani 1 1 d . .
H13 H 0.5067 0.3093 0.2713 0.150 Uiso 1 1 calc R U
C14 C 0.4650(7) 0.3523(4) 0.3227(4) 0.144(4) Uani 1 1 d . .
H14A H 0.5140 0.3776 0.3207 0.173 Uiso 1 1 calc R U
C15 C 0.4034(6) 0.3569(3) 0.3553(3) 0.129(3) Uani 1 1 d . .
H15 H 0.4100 0.3842 0.3769 0.155 Uiso 1 1 calc R U
C16 C 0.3293(5) 0.3197(2) 0.3557(3) 0.100(2) Uani 1 1 d . .
C17 C -0.1874(3) 0.09066(16) 0.29585(15) 0.0547(9) Uani 1 1 d . .
C18 C -0.1663(3) 0.04506(15) 0.32377(15) 0.0536(9) Uani 1 1 d . .
C19 C -0.0804(3) -0.00935(15) 0.37171(15) 0.0564(9) Uani 1 1 d . .
C20 C -0.0054(4) -0.03637(17) 0.40325(17) 0.0687(12) Uani 1 1 d . .
H20A H 0.0618 -0.0236 0.4145 0.082 Uiso 1 1 calc R U
C21 C -0.0350(5) -0.0826(2) 0.4171(2) 0.0847(16) Uani 1 1 d . .
H21 H 0.0133 -0.1021 0.4385 0.102 Uiso 1 1 calc R U
C22 C -0.1333(5) -0.1016(2) 0.4005(2) 0.0902(17) Uani 1 1 d . U
H22A H -0.1501 -0.1335 0.4112 0.108 Uiso 1 1 calc R U
C23 C -0.2077(5) -0.07533(19) 0.3689(2) 0.0802(14) Uani 1 1 d . .
H23 H -0.2744 -0.0886 0.3575 0.096 Uiso 1 1 calc R U
C24 C -0.1794(4) -0.02878(16) 0.35512(17) 0.0643(11) Uani 1 1 d . .
C25 C -0.2801(3) 0.09803(18) 0.26607(17) 0.0642(11) Uani 1 1 d . .
H25 H -0.3292 0.0720 0.2642 0.077 Uiso 1 1 calc R U
C26 C -0.3102(4) 0.1407(2) 0.23767(18) 0.0718(13) Uani 1 1 d . .
C27 C -0.3148(3) 0.21481(15) 0.20712(15) 0.0896(17) Uani 1 1 d G .
C28 C -0.2960(4) 0.26343(15) 0.19459(19) 0.112(2) Uani 1 1 d G U
H28 H -0.2334 0.2793 0.2087 0.135 Uiso 1 1 calc R U
C29 C -0.3688(5) 0.28878(16) 0.1614(2) 0.157(4) Uani 1 1 d G U
H29 H -0.3560 0.3220 0.1529 0.189 Uiso 1 1 calc R U
C30 C -0.4604(5) 0.2655(2) 0.1408(2) 0.186(5) Uani 1 1 d G .
H30 H -0.5102 0.2828 0.1181 0.223 Uiso 1 1 calc R U
C31 C -0.4792(3) 0.2169(2) 0.1533(2) 0.163(4) Uani 1 1 d G .
H31 H -0.5418 0.2010 0.1392 0.196 Uiso 1 1 calc R U
C32 C -0.4064(4) 0.19154(15) 0.18648(19) 0.116(3) Uani 1 1 d G .
C33 C 0.1747(3) 0.04536(16) 0.30431(16) 0.0561(9) Uani 1 1 d . .
C34 C 0.2116(3) 0.04079(15) 0.35611(15) 0.0549(9) Uani 1 1 d . .
C35 C 0.2126(3) 0.05016(16) 0.43216(15) 0.0567(10) Uani 1 1 d . .
C36 C 0.1927(4) 0.06123(18) 0.47710(16) 0.0644(11) Uani 1 1 d . .
H36 H 0.1342 0.0802 0.4807 0.077 Uiso 1 1 calc R U
C37 C 0.2617(4) 0.0435(2) 0.51662(18) 0.0767(13) Uani 1 1 d . .
H37 H 0.2497 0.0502 0.5479 0.092 Uiso 1 1 calc R U
C38 C 0.3487(4) 0.0160(2) 0.51138(19) 0.0778(14) Uani 1 1 d . .
H38 H 0.3956 0.0054 0.5392 0.093 Uiso 1 1 calc R U
C39 C 0.3678(4) 0.0039(2) 0.46689(19) 0.0761(14) Uani 1 1 d . .
H39 H 0.4259 -0.0155 0.4635 0.091 Uiso 1 1 calc R U
C40 C 0.2984(3) 0.02128(18) 0.42705(16) 0.0629(11) Uani 1 1 d . .
C41 C 0.2230(3) 0.02139(17) 0.27331(17) 0.0627(11) Uani 1 1 d . .
H41 H 0.2835 0.0034 0.2867 0.075 Uiso 1 1 calc R U
C42 C 0.1921(4) 0.02036(18) 0.22220(17) 0.0662(11) Uani 1 1 d . .
C43 C 0.1032(5) 0.0293(3) 0.14908(18) 0.0911(18) Uani 1 1 d . .
C44 C 0.0299(6) 0.0411(3) 0.1087(2) 0.121(2) Uani 1 1 d . U
H44 H -0.0267 0.0622 0.1105 0.145 Uiso 1 1 calc R U
C45 C 0.0438(8) 0.0201(4) 0.0654(3) 0.148(3) Uani 1 1 d . U
H45 H -0.0064 0.0255 0.0372 0.177 Uiso 1 1 calc R U
C46 C 0.1304(9) -0.0087(4) 0.0633(3) 0.166(4) Uani 1 1 d . U
H46 H 0.1379 -0.0214 0.0330 0.199 Uiso 1 1 calc R U
C47 C 0.2061(7) -0.0199(4) 0.1029(3) 0.146(3) Uani 1 1 d . U
H47 H 0.2657 -0.0387 0.1005 0.175 Uiso 1 1 calc R U
C48 C 0.1881(5) -0.0013(3) 0.1470(2) 0.1006(19) Uani 1 1 d . U
C49 C 0.2423(4) 0.1451(2) 0.2190(2) 0.0775(14) Uani 1 1 d . .
C50 C 0.2121(5) 0.1468(2) 0.1672(2) 0.0886(17) Uani 1 1 d . .
C51 C 0.1170(5) 0.1609(2) 0.09614(15) 0.125(3) Uani 1 1 d G U
C52 C 0.0403(4) 0.1730(2) 0.0571(2) 0.143(3) Uani 1 1 d G U
H52 H -0.0168 0.1925 0.0616 0.172 Uiso 1 1 calc R U
C53 C 0.0472(5) 0.1563(3) 0.01152(17) 0.165(4) Uani 1 1 d G U
H53 H -0.0052 0.1646 -0.0152 0.198 Uiso 1 1 calc R U
C54 C 0.1308(6) 0.1277(3) 0.00497(17) 0.159(4) Uani 1 1 d G U
H54 H 0.1355 0.1163 -0.0262 0.191 Uiso 1 1 calc R U
C55 C 0.2075(5) 0.1157(3) 0.0440(2) 0.199(6) Uani 1 1 d G .
H55 H 0.2646 0.0961 0.0395 0.238 Uiso 1 1 calc R U
C56 C 0.2006(4) 0.1323(3) 0.08960(19) 0.146(4) Uani 1 1 d G .
C57 C 0.3312(4) 0.1232(2) 0.2412(2) 0.0829(15) Uani 1 1 d . .
H57 H 0.3727 0.1085 0.2212 0.100 Uiso 1 1 calc R U
C58 C 0.3683(4) 0.1203(2) 0.2917(2) 0.0771(14) Uani 1 1 d . .
C59 C 0.3897(4) 0.1330(2) 0.3691(2) 0.0774(14) Uani 1 1 d . .
C60 C 0.3814(4) 0.1479(2) 0.4147(2) 0.0883(17) Uani 1 1 d . .
H60 H 0.3250 0.1673 0.4203 0.106 Uiso 1 1 calc R U
C61 C 0.4596(5) 0.1329(3) 0.4522(3) 0.100(2) Uani 1 1 d . .
H61 H 0.4570 0.1428 0.4840 0.120 Uiso 1 1 calc R U
C62 C 0.5409(5) 0.1042(3) 0.4441(3) 0.109(2) Uani 1 1 d . .
H62 H 0.5929 0.0952 0.4707 0.131 Uiso 1 1 calc R U
C63 C 0.5495(5) 0.0884(3) 0.3999(3) 0.105(2) Uani 1 1 d . U
H63 H 0.6049 0.0679 0.3950 0.127 Uiso 1 1 calc R U
C64 C 0.4730(4) 0.1036(2) 0.3622(3) 0.0885(16) Uani 1 1 d . .
C65 C 0.0156(4) 0.27578(18) 0.2686(2) 0.0760(14) Uani 1 1 d . .
C66 C 0.0907(5) 0.2975(2) 0.2420(3) 0.0895(18) Uani 1 1 d . .
C67 C 0.1887(3) 0.30420(16) 0.19060(17) 0.103(2) Uani 1 1 d G U
C68 C 0.2434(4) 0.29855(18) 0.15384(16) 0.124(3) Uani 1 1 d G U
H68 H 0.2347 0.2694 0.1346 0.148 Uiso 1 1 calc R U
C69 C 0.3109(4) 0.3355(2) 0.14525(18) 0.131(3) Uani 1 1 d G U
H69 H 0.3483 0.3317 0.1201 0.157 Uiso 1 1 calc R U
C70 C 0.3237(3) 0.3782(2) 0.1734(2) 0.141(3) Uani 1 1 d G U
H70 H 0.3698 0.4035 0.1675 0.170 Uiso 1 1 calc R U
C71 C 0.2690(4) 0.38384(17) 0.2102(2) 0.133(3) Uani 1 1 d G U
H71 H 0.2777 0.4130 0.2294 0.160 Uiso 1 1 calc R U
C72 C 0.2015(4) 0.34684(19) 0.21877(17) 0.118(2) Uani 1 1 d G U
C73 C -0.0193(5) 0.30261(19) 0.3022(2) 0.0818(15) Uani 1 1 d . .
H73 H 0.0080 0.3351 0.3085 0.098 Uiso 1 1 calc R U
C74 C -0.0936(4) 0.28634(18) 0.3291(2) 0.0763(13) Uani 1 1 d . .
C75 C -0.2113(3) 0.24363(12) 0.35505(13) 0.0753(13) Uani 1 1 d G .
C76 C -0.2830(3) 0.20896(11) 0.36422(14) 0.0827(15) Uani 1 1 d G .
H76 H -0.2886 0.1777 0.3484 0.099 Uiso 1 1 calc R U
C77 C -0.3464(3) 0.22011(16) 0.39647(17) 0.105(2) Uani 1 1 d G .
H77 H -0.3953 0.1964 0.4027 0.126 Uiso 1 1 calc R U
C78 C -0.3381(4) 0.26592(18) 0.41955(17) 0.138(3) Uani 1 1 d G .
H78 H -0.3815 0.2735 0.4416 0.166 Uiso 1 1 calc R U
C79 C -0.2665(4) 0.30059(14) 0.41038(18) 0.125(3) Uani 1 1 d G U
H79 H -0.2609 0.3319 0.4262 0.150 Uiso 1 1 calc R U
C80 C -0.2031(3) 0.28945(12) 0.37813(17) 0.0945(18) Uani 1 1 d G .
C81 C -0.1374(5) 0.1389(3) 0.16138(19) 0.0904(18) Uani 1 1 d . .
C82 C -0.1502(6) 0.1863(3) 0.13383(19) 0.097(2) Uani 1 1 d . U
C83 C -0.1185(4) 0.26046(18) 0.11207(16) 0.1052(19) Uani 1 1 d G U
C84 C -0.0785(4) 0.3073(2) 0.10589(19) 0.117(2) Uani 1 1 d G U
H84 H -0.0186 0.3185 0.1272 0.141 Uiso 1 1 calc R U
C85 C -0.1262(5) 0.33762(16) 0.0686(2) 0.148(3) Uani 1 1 d G U
H85 H -0.0989 0.3696 0.0643 0.177 Uiso 1 1 calc R U
C86 C -0.2140(5) 0.3211(2) 0.03740(18) 0.146(3) Uani 1 1 d G U
H86 H -0.2466 0.3419 0.0119 0.175 Uiso 1 1 calc R U
C87 C -0.2540(4) 0.2743(2) 0.04359(19) 0.142(3) Uani 1 1 d G U
H87 H -0.3139 0.2631 0.0223 0.171 Uiso 1 1 calc R U
C88 C -0.2063(4) 0.24399(17) 0.0809(2) 0.117(2) Uani 1 1 d G U
C89 C -0.2033(5) 0.1014(3) 0.1517(2) 0.102(2) Uani 1 1 d . U
H89 H -0.2613 0.1065 0.1268 0.123 Uiso 1 1 calc R U
C90 C -0.1958(5) 0.0537(3) 0.1754(2) 0.0920(19) Uani 1 1 d . .
C91 C -0.1357(4) -0.0099(2) 0.2206(2) 0.0813(15) Uani 1 1 d . .
C92 C -0.0785(4) -0.0430(2) 0.25262(19) 0.0766(14) Uani 1 1 d . .
H92 H -0.0136 -0.0337 0.2710 0.092 Uiso 1 1 calc R U
C93 C -0.1190(5) -0.0902(3) 0.2570(3) 0.100(2) Uani 1 1 d . .
H93 H -0.0801 -0.1140 0.2778 0.120 Uiso 1 1 calc R U
C94 C -0.2157(7) -0.1028(3) 0.2314(4) 0.133(3) Uani 1 1 d . .
H94 H -0.2422 -0.1351 0.2352 0.160 Uiso 1 1 calc R U
C95 C -0.2733(7) -0.0705(4) 0.2011(4) 0.143(3) Uani 1 1 d . U
H95 H -0.3402 -0.0795 0.1846 0.171 Uiso 1 1 calc R U
C96 C -0.2335(6) -0.0239(3) 0.1943(3) 0.117(3) Uani 1 1 d . .

loop_
_atom_site_aniso_label
_atom_site_aniso_U_11
_atom_site_aniso_U_22
_atom_site_aniso_U_33
_atom_site_aniso_U_23
_atom_site_aniso_U_13
_atom_site_aniso_U_12
Co1 0.0507(3) 0.0536(3) 0.0506(3) 0.0025(2) 0.0130(2) 0.0041(2)
Co2 0.1014(5) 0.0899(5) 0.0673(4) 0.0292(4) 0.0397(4) 0.0364(4)
Co3 0.0637(4) 0.0655(4) 0.0753(4) 0.0182(3) 0.0289(3) 0.0094(3)
Co4 0.0749(4) 0.0532(3) 0.0655(4) 0.0033(3) 0.0252(3) 0.0071(3)
Co5 0.0642(4) 0.0769(4) 0.0515(3) 0.0003(3) 0.0116(3) 0.0176(3)
O1 0.0625(17) 0.0557(16) 0.0595(16) 0.0028(13) 0.0207(13) -0.0022(13)
O2 0.0527(15) 0.0568(16) 0.0550(15) 0.0022(12) 0.0110(12) 0.0021(12)
O3 0.0520(15) 0.0633(17) 0.0524(15) 0.0049(12) 0.0149(12) 0.0105(13)
O4 0.076(2) 0.073(2) 0.078(2) 0.0204(16) 0.0370(17) 0.0230(16)
O5 0.085(2) 0.0625(19) 0.0701(19) 0.0113(15) 0.0323(17) 0.0081(16)
O6 0.076(2) 0.099(3) 0.0511(16) 0.0057(16) 0.0105(15) 0.0296(18)
N1 0.0526(18) 0.0560(19) 0.0487(17) 0.0012(14) 0.0128(14) -0.0022(15)
N2 0.084(3) 0.060(2) 0.060(2) -0.0088(17) 0.0249(19) -0.0083(19)
N3 0.066(2) 0.074(3) 0.095(3) 0.024(2) 0.027(2) -0.003(2)
N4 0.116(4) 0.074(3) 0.109(4) 0.007(3) 0.034(3) -0.031(3)
N5 0.0559(19) 0.0503(18) 0.0528(18) 0.0000(14) 0.0140(15) 0.0048(15)
N6 0.056(2) 0.060(2) 0.068(2) -0.0045(17) 0.0175(17) -0.0014(16)
N7 0.078(3) 0.063(2) 0.070(2) 0.0093(19) 0.020(2) 0.021(2)
N8 0.064(3) 0.117(4) 0.111(4) 0.014(3) -0.004(3) 0.023(3)
N9 0.0490(18) 0.0592(19) 0.0516(18) 0.0034(15) 0.0105(14) -0.0004(15)
N10 0.0494(19) 0.070(2) 0.073(2) 0.0123(19) 0.0155(17) 0.0097(17)
N11 0.076(3) 0.087(3) 0.055(2) -0.0049(19) 0.0170(19) 0.018(2)
N12 0.087(3) 0.111(4) 0.072(3) -0.010(2) 0.023(2) 0.036(3)
N13 0.124(4) 0.128(4) 0.072(3) 0.028(3) 0.053(3) 0.044(4)
N14 0.123(5) 0.142(5) 0.114(4) 0.011(4) 0.072(4) 0.040(4)
N15 0.056(2) 0.071(2) 0.095(3) 0.021(2) 0.027(2) 0.0033(18)
N16 0.051(2) 0.088(3) 0.147(5) 0.019(3) 0.030(3) 0.013(2)
N17 0.098(3) 0.091(3) 0.106(4) 0.054(3) 0.051(3) 0.026(3)
N18 0.104(4) 0.083(3) 0.155(5) 0.037(3) 0.054(4) -0.005(3)
N19 0.078(2) 0.052(2) 0.070(2) 0.0031(17) 0.0262(19) 0.0057(18)
N20 0.121(4) 0.053(2) 0.114(4) -0.013(2) 0.046(3) 0.002(2)
N21 0.125(4) 0.107(4) 0.065(3) 0.025(3) 0.027(3) 0.058(3)
N22 0.116(2) 0.116(2) 0.106(2) -0.0067(18) 0.0168(18) 0.0172(18)
N23 0.069(2) 0.096(3) 0.060(2) -0.024(2) 0.0062(19) 0.013(2)
N24 0.097(4) 0.128(5) 0.126(4) -0.049(4) -0.024(3) 0.012(4)
C1 0.069(3) 0.059(2) 0.059(2) 0.001(2) 0.019(2) -0.005(2)
C2 0.063(2) 0.060(2) 0.052(2) 0.0004(18) 0.0122(19) -0.0031(19)
C3 0.050(2) 0.064(2) 0.046(2) 0.0007(17) 0.0115(16) -0.0007(18)
C4 0.057(2) 0.065(3) 0.061(2) 0.004(2) 0.0177(19) -0.0052(19)
C5 0.067(3) 0.087(3) 0.076(3) 0.005(3) 0.026(2) -0.008(2)
C6 0.069(3) 0.100(4) 0.065(3) 0.000(3) 0.029(2) 0.002(3)
C7 0.080(3) 0.087(3) 0.060(3) -0.007(2) 0.024(2) 0.002(3)
C8 0.066(3) 0.063(3) 0.052(2) -0.0016(19) 0.0143(19) -0.003(2)
C9 0.087(3) 0.062(3) 0.073(3) -0.001(2) 0.027(3) -0.012(2)
C10 0.075(3) 0.070(3) 0.082(3) 0.011(3) 0.020(3) -0.013(2)
C11 0.071(3) 0.080(4) 0.114(5) 0.030(3) 0.027(3) -0.009(3)
C12 0.087(4) 0.100(4) 0.123(5) 0.040(4) 0.039(3) 0.000(3)
C13 0.087(5) 0.134(7) 0.163(8) 0.058(6) 0.050(5) -0.013(4)
C14 0.118(6) 0.137(8) 0.183(9) 0.041(7) 0.045(6) -0.049(6)
C15 0.129(6) 0.117(6) 0.144(7) 0.018(5) 0.032(5) -0.056(5)
C16 0.098(4) 0.086(4) 0.121(5) 0.029(4) 0.030(4) -0.023(3)
C17 0.053(2) 0.058(2) 0.055(2) -0.0038(18) 0.0153(18) 0.0048(18)
C18 0.053(2) 0.054(2) 0.057(2) -0.0044(18) 0.0170(18) 0.0030(17)
C19 0.066(3) 0.047(2) 0.059(2) -0.0007(18) 0.020(2) 0.0026(18)
C20 0.082(3) 0.055(2) 0.069(3) 0.005(2) 0.015(2) 0.007(2)
C21 0.109(4) 0.062(3) 0.086(4) 0.016(3) 0.026(3) 0.013(3)
C22 0.119(5) 0.054(3) 0.106(4) 0.005(3) 0.042(4) -0.004(3)
C23 0.094(4) 0.059(3) 0.095(4) 0.000(3) 0.035(3) -0.011(3)
C24 0.075(3) 0.055(2) 0.070(3) -0.005(2) 0.032(2) 0.000(2)
C25 0.055(2) 0.064(3) 0.073(3) -0.003(2) 0.010(2) 0.007(2)
C26 0.062(3) 0.077(3) 0.075(3) 0.003(2) 0.009(2) 0.022(2)
C27 0.094(4) 0.084(4) 0.094(4) 0.017(3) 0.026(3) 0.046(3)
C28 0.136(5) 0.093(4) 0.117(5) 0.035(4) 0.048(4) 0.054(4)
C29 0.176(7) 0.132(6) 0.168(7) 0.047(5) 0.044(6) 0.065(6)
C30 0.188(11) 0.168(10) 0.204(11) 0.105(9) 0.042(9) 0.088(9)
C31 0.103(6) 0.188(10) 0.184(9) 0.057(8) -0.009(6) 0.055(6)
C32 0.103(5) 0.129(6) 0.114(5) 0.042(4) 0.012(4) 0.059(5)
C33 0.051(2) 0.056(2) 0.064(2) 0.0037(19) 0.0184(19) 0.0010(18)
C34 0.046(2) 0.055(2) 0.064(2) 0.0065(19) 0.0103(18) 0.0020(17)
C35 0.049(2) 0.060(2) 0.059(2) 0.0088(19) 0.0066(18) -0.0030(18)
C36 0.066(3) 0.068(3) 0.056(2) 0.004(2) 0.005(2) -0.005(2)
C37 0.085(3) 0.081(3) 0.059(3) 0.005(2) 0.003(2) -0.012(3)
C38 0.070(3) 0.091(4) 0.067(3) 0.022(3) 0.002(2) -0.003(3)
C39 0.052(2) 0.088(3) 0.084(3) 0.027(3) 0.004(2) 0.001(2)
C40 0.052(2) 0.072(3) 0.064(3) 0.014(2) 0.0083(19) -0.002(2)
C41 0.053(2) 0.066(3) 0.071(3) -0.001(2) 0.016(2) 0.010(2)
C42 0.064(3) 0.070(3) 0.068(3) -0.005(2) 0.021(2) 0.013(2)
C43 0.097(4) 0.123(5) 0.055(3) -0.007(3) 0.019(3) 0.036(4)
C44 0.133(5) 0.156(6) 0.073(4) -0.020(4) 0.024(4) 0.043(5)
C45 0.163(6) 0.193(7) 0.085(4) -0.031(5) 0.020(4) 0.056(6)
C46 0.182(7) 0.214(8) 0.103(5) -0.041(5) 0.033(5) 0.062(6)
C47 0.152(6) 0.191(7) 0.099(5) -0.038(5) 0.036(4) 0.062(5)
C48 0.105(4) 0.127(5) 0.073(3) -0.022(3) 0.025(3) 0.031(4)
C49 0.081(3) 0.074(3) 0.091(4) 0.016(3) 0.047(3) 0.006(3)
C50 0.096(4) 0.093(4) 0.090(4) 0.016(3) 0.051(3) 0.019(3)
C51 0.145(6) 0.158(6) 0.084(4) 0.026(4) 0.057(4) 0.043(5)
C52 0.166(7) 0.180(7) 0.098(5) 0.014(5) 0.060(5) 0.037(6)
C53 0.189(8) 0.194(8) 0.125(6) 0.004(6) 0.062(6) 0.012(6)
C54 0.179(7) 0.195(8) 0.122(6) -0.011(6) 0.072(6) 0.008(6)
C55 0.196(11) 0.287(16) 0.131(8) -0.029(9) 0.074(8) 0.063(11)
C56 0.167(8) 0.181(9) 0.116(6) 0.030(6) 0.091(6) 0.060(7)
C57 0.063(3) 0.083(3) 0.112(4) 0.015(3) 0.042(3) 0.013(3)
C58 0.058(3) 0.074(3) 0.103(4) 0.016(3) 0.024(3) 0.001(2)
C59 0.056(3) 0.072(3) 0.104(4) 0.026(3) 0.014(3) 0.000(2)
C60 0.069(3) 0.094(4) 0.103(4) 0.032(3) 0.017(3) -0.006(3)
C61 0.081(4) 0.102(4) 0.109(5) 0.029(4) 0.000(3) -0.016(3)
C62 0.075(4) 0.106(5) 0.132(6) 0.019(5) -0.013(4) -0.005(4)
C63 0.062(3) 0.109(4) 0.138(5) 0.024(4) 0.002(3) 0.009(3)
C64 0.063(3) 0.097(4) 0.105(5) 0.019(3) 0.015(3) 0.000(3)
C65 0.087(3) 0.056(3) 0.089(3) 0.021(2) 0.026(3) 0.006(2)
C66 0.086(4) 0.070(3) 0.120(5) 0.039(3) 0.038(4) 0.010(3)
C67 0.092(4) 0.113(5) 0.113(4) 0.062(4) 0.045(3) 0.025(3)
C68 0.114(5) 0.138(5) 0.130(5) 0.066(4) 0.053(4) 0.018(4)
C69 0.103(5) 0.165(6) 0.136(5) 0.073(5) 0.052(4) 0.007(5)
C70 0.104(5) 0.152(6) 0.174(7) 0.079(6) 0.043(5) 0.009(5)
C71 0.106(5) 0.122(5) 0.175(7) 0.059(5) 0.038(5) 0.001(4)
C72 0.100(4) 0.099(4) 0.161(6) 0.063(4) 0.039(4) 0.007(4)
C73 0.097(4) 0.052(3) 0.102(4) 0.005(3) 0.031(3) -0.001(3)
C74 0.095(4) 0.052(3) 0.087(3) 0.004(2) 0.030(3) 0.009(2)
C75 0.086(3) 0.066(3) 0.082(3) 0.005(2) 0.036(3) 0.019(2)
C76 0.084(4) 0.076(3) 0.098(4) 0.002(3) 0.040(3) 0.007(3)
C77 0.109(5) 0.098(5) 0.123(5) 0.004(4) 0.059(4) 0.013(4)
C78 0.133(7) 0.136(7) 0.171(8) -0.030(6) 0.092(6) 0.014(5)
C79 0.141(6) 0.103(5) 0.143(6) -0.029(4) 0.058(5) 0.020(4)
C80 0.109(5) 0.069(3) 0.114(5) -0.016(3) 0.043(4) 0.015(3)
C81 0.093(4) 0.117(5) 0.057(3) -0.012(3) 0.003(3) 0.044(4)
C82 0.113(4) 0.121(5) 0.053(3) 0.002(3) 0.004(3) 0.065(4)
C83 0.109(3) 0.107(3) 0.102(2) -0.0001(18) 0.0264(18) 0.0153(18)
C84 0.122(3) 0.119(3) 0.113(3) 0.0067(19) 0.0262(19) 0.0140(19)
C85 0.152(4) 0.147(4) 0.146(4) 0.004(2) 0.032(2) 0.011(2)
C86 0.178(7) 0.141(6) 0.128(6) 0.017(5) 0.051(5) 0.077(5)
C87 0.145(3) 0.144(3) 0.138(3) -0.002(2) 0.025(2) 0.011(2)
C88 0.122(3) 0.117(3) 0.112(3) -0.0023(19) 0.0232(19) 0.0170(19)
C89 0.096(4) 0.124(5) 0.075(3) -0.020(3) -0.011(3) 0.043(4)
C90 0.080(4) 0.111(5) 0.075(3) -0.039(3) -0.008(3) 0.022(3)
C91 0.075(3) 0.095(4) 0.074(3) -0.035(3) 0.013(3) 0.006(3)
C92 0.077(3) 0.085(4) 0.072(3) -0.029(3) 0.027(3) 0.000(3)
C93 0.106(5) 0.091(4) 0.108(5) -0.040(4) 0.037(4) -0.002(4)
C94 0.108(6) 0.105(6) 0.181(9) -0.054(6) 0.014(6) -0.025(5)
C95 0.117(5) 0.131(6) 0.169(7) -0.058(5) 0.000(5) -0.017(5)
C96 0.095(5) 0.113(5) 0.130(6) -0.066(5) -0.006(4) -0.005(4)

loop_
_atom_type_symbol
_atom_type_description
_atom_type_scat_dispersion_real
_atom_type_scat_dispersion_imag
_atom_type_scat_source
C C 0.0030 0.0020 'International Tables Vol C Tables 4.2.6.8 and 6.1.1.4'
H H 0.0000 0.0000 'International Tables Vol C Tables 4.2.6.8 and 6.1.1.4'
Cl Cl 0.1520 0.1640 'International Tables Vol C Tables 4.2.6.8 and 6.1.1.4'
N N 0.0060 0.0030 'International Tables Vol C Tables 4.2.6.8 and 6.1.1.4'
O O 0.0110 0.0060 'International Tables Vol C Tables 4.2.6.8 and 6.1.1.4'
Co Co 0.3510 1.0000 'International Tables Vol C Tables 4.2.6.8 and 6.1.1.4'

loop_
_geom_angle_atom_site_label_1
_geom_angle_atom_site_label_2
_geom_angle_atom_site_label_3
_geom_angle
N9 Co1 N1 104.30(13)
N9 Co1 N5 98.07(13)
N1 Co1 N5 99.04(13)
N9 Co1 O2 161.48(12)
N1 Co1 O2 94.16(12)
N5 Co1 O2 77.23(12)
N9 Co1 O1 96.36(13)
N1 Co1 O1 76.96(12)
N5 Co1 O1 165.57(12)
O2 Co1 O1 89.15(11)
N9 Co1 O3 77.21(12)
N1 Co1 O3 166.11(12)
N5 Co1 O3 94.36(12)
O2 Co1 O3 85.23(10)
O1 Co1 O3 89.15(11)
N17 Co2 N21 101.9(2)
N17 Co2 N13 103.7(2)
N21 Co2 N13 98.8(2)
N17 Co2 O5 78.25(17)
N21 Co2 O5 94.97(17)
N13 Co2 O5 165.33(17)
N17 Co2 O4 92.40(17)
N21 Co2 O4 165.7(2)
N13 Co2 O4 76.80(17)
O5 Co2 O4 88.62(13)
N17 Co2 O6 162.83(16)
N21 Co2 O6 77.1(2)
N13 Co2 O6 93.3(2)
O5 Co2 O6 84.74(12)
O4 Co2 O6 89.48(13)
O4 Co3 O1 123.28(14)
O4 Co3 N3 121.43(16)
O1 Co3 N3 96.24(15)
O4 Co3 N15 95.79(17)
O1 Co3 N15 116.84(15)
N3 Co3 N15 102.81(18)
N19 Co4 O5 94.71(15)
N19 Co4 O2 116.50(14)
O5 Co4 O2 126.39(13)
N19 Co4 N7 103.42(17)
O5 Co4 N7 120.53(16)
O2 Co4 N7 94.55(14)
O3 Co5 O6 127.19(14)
O3 Co5 N23 119.68(16)
O6 Co5 N23 94.51(18)
O3 Co5 N11 95.43(14)
O6 Co5 N11 116.87(16)
N23 Co5 N11 101.85(18)
C1 O1 Co3 122.1(3)
C1 O1 Co1 115.2(2)
Co3 O1 Co1 120.31(14)
C17 O2 Co4 122.5(2)
C17 O2 Co1 114.8(2)
Co4 O2 Co1 120.39(14)
C33 O3 Co5 123.2(3)
C33 O3 Co1 114.3(2)
Co5 O3 Co1 120.54(13)
C49 O4 Co3 121.5(3)
C49 O4 Co2 115.9(3)
Co3 O4 Co2 120.08(15)
C65 O5 Co4 123.4(3)
C65 O5 Co2 114.5(3)
Co4 O5 Co2 120.60(17)
C81 O6 Co5 122.8(4)
C81 O6 Co2 114.3(4)
Co5 O6 Co2 118.49(17)
C2 N1 C3 106.1(3)
C2 N1 Co1 114.0(3)
C3 N1 Co1 139.6(3)
C2 N2 C8 106.5(4)
C2 N2 H2 126.8
C8 N2 H2 126.8
C10 N3 C11 106.2(5)
C10 N3 Co3 122.1(3)
C11 N3 Co3 131.1(4)
C10 N4 C16 107.7(6)
C10 N4 H4 126.2
C16 N4 H4 126.2
C18 N5 C19 105.6(3)
C18 N5 Co1 113.8(3)
C19 N5 Co1 140.3(3)
C18 N6 C24 107.5(4)
C18 N6 H6 126.3
C24 N6 H6 126.3
C26 N7 C27 106.4(4)
C26 N7 Co4 123.4(3)
C27 N7 Co4 130.1(4)
C26 N8 C32 107.0(5)
C26 N8 H8 126.5
C32 N8 H8 126.5
C34 N9 C35 105.7(3)
C34 N9 Co1 115.3(3)
C35 N9 Co1 138.9(3)
C34 N10 C40 106.7(4)
C34 N10 H10 126.6
C40 N10 H10 126.6
C42 N11 C43 107.0(4)
C42 N11 Co5 122.1(3)
C43 N11 Co5 130.2(4)
C48 N12 C42 108.7(4)
C48 N12 H12 125.7
C42 N12 H12 125.7
C50 N13 C51 106.9(5)
C50 N13 Co2 114.0(4)
C51 N13 Co2 138.9(4)
C50 N14 C56 106.1(5)
C50 N14 H14 127.0
C56 N14 H14 127.0
C58 N15 C59 107.3(4)
C58 N15 Co3 122.9(4)
C59 N15 Co3 129.7(4)
C58 N16 C64 108.8(5)
C58 N16 H16 125.6
C64 N16 H16 125.6
C66 N17 C67 103.2(5)
C66 N17 Co2 114.4(4)
C67 N17 Co2 142.4(4)
C66 N18 C72 106.7(6)
C66 N18 H18 126.6
C72 N18 H18 126.6
C74 N19 C75 105.9(4)
C74 N19 Co4 123.2(3)
C75 N19 Co4 130.4(3)
C74 N20 C80 107.7(4)
C74 N20 H20 126.2
C80 N20 H20 126.2
C82 N21 C83 107.0(6)
C82 N21 Co2 114.1(4)
C83 N21 Co2 137.4(5)
C82 N22 C88 105.4(6)
C82 N22 H22 127.3
C88 N22 H22 127.3
C90 N23 C91 107.1(5)
C90 N23 Co5 122.2(5)
C91 N23 Co5 130.2(4)
C90 N24 C96 108.2(6)
C90 N24 H24 125.9
C96 N24 H24 125.9
O1 C1 C9 127.1(4)
O1 C1 C2 111.6(4)
C9 C1 C2 121.3(4)
N1 C2 N2 112.5(4)
N1 C2 C1 121.3(4)
N2 C2 C1 126.2(4)
N1 C3 C8 108.7(4)
N1 C3 C4 131.0(4)
C8 C3 C4 120.3(4)
C5 C4 C3 117.0(4)
C5 C4 H4A 121.5
C3 C4 H4A 121.5
C4 C5 C6 122.0(5)
C4 C5 H5 119.0
C6 C5 H5 119.0
C7 C6 C5 122.1(4)
C7 C6 H6A 119.0
C5 C6 H6A 119.0
C6 C7 C8 116.1(5)
C6 C7 H7 122.0
C8 C7 H7 122.0
N2 C8 C7 131.3(4)
N2 C8 C3 106.3(4)
C7 C8 C3 122.3(4)
C1 C9 C10 126.2(5)
C1 C9 H9 116.9
C10 C9 H9 116.9
N3 C10 N4 111.4(5)
N3 C10 C9 125.9(5)
N4 C10 C9 122.6(5)
C16 C11 C12 122.7(6)
C16 C11 N3 108.3(5)
C12 C11 N3 129.0(6)
C11 C12 C13 114.2(8)
C11 C12 H12A 122.9
C13 C12 H12A 122.9
C14 C13 C12 122.7(8)
C14 C13 H13 118.7
C12 C13 H13 118.7
C15 C14 C13 122.1(7)
C15 C14 H14A 118.9
C13 C14 H14A 118.9
C14 C15 C16 117.1(9)
C14 C15 H15 121.5
C16 C15 H15 121.5
N4 C16 C11 106.4(5)
N4 C16 C15 132.4(8)
C11 C16 C15 121.2(7)
O2 C17 C25 126.0(4)
O2 C17 C18 112.9(4)
C25 C17 C18 121.0(4)
N5 C18 N6 112.3(4)
N5 C18 C17 120.6(4)
N6 C18 C17 127.0(4)
N5 C19 C20 130.1(4)
N5 C19 C24 108.6(4)
C20 C19 C24 121.3(4)
C21 C20 C19 116.3(5)
C21 C20 H20A 121.9
C19 C20 H20A 121.9
C20 C21 C22 122.0(5)
C20 C21 H21 119.0
C22 C21 H21 119.0
C23 C22 C21 122.1(5)
C23 C22 H22A 118.9
C21 C22 H22A 118.9
C24 C23 C22 116.4(5)
C24 C23 H23 121.8
C22 C23 H23 121.8
N6 C24 C23 132.2(5)
N6 C24 C19 106.0(4)
C23 C24 C19 121.8(5)
C17 C25 C26 126.3(5)
C17 C25 H25 116.8
C26 C25 H25 116.8
N7 C26 N8 111.2(5)
N7 C26 C25 125.5(5)
N8 C26 C25 123.3(5)
N7 C27 C28 130.9(4)
N7 C27 C32 109.1(4)
C28 C27 C32 120.0
C27 C28 C29 120.0
C27 C28 H28 120.0
C29 C28 H28 120.0
C30 C29 C28 120.0
C30 C29 H29 120.0
C28 C29 H29 120.0
C31 C30 C29 120.0
C31 C30 H30 120.0
C29 C30 H30 120.0
C30 C31 C32 120.0
C30 C31 H31 120.0
C32 C31 H31 120.0
N8 C32 C31 133.8(4)
N8 C32 C27 106.2(4)
C31 C32 C27 120.0
O3 C33 C41 126.4(4)
O3 C33 C34 113.0(3)
C41 C33 C34 120.6(4)
N9 C34 N10 113.0(4)
N9 C34 C33 119.9(4)
N10 C34 C33 127.1(4)
C36 C35 N9 131.3(4)
C36 C35 C40 121.0(4)
N9 C35 C40 107.7(4)
C35 C36 C37 117.4(5)
C35 C36 H36 121.3
C37 C36 H36 121.3
C36 C37 C38 121.4(5)
C36 C37 H37 119.3
C38 C37 H37 119.3
C39 C38 C37 121.6(5)
C39 C38 H38 119.2
C37 C38 H38 119.2
C38 C39 C40 117.3(5)
C38 C39 H39 121.4
C40 C39 H39 121.4
N10 C40 C39 131.8(5)
N10 C40 C35 106.9(4)
C39 C40 C35 121.3(5)
C33 C41 C42 126.4(4)
C33 C41 H41 116.8
C42 C41 H41 116.8
N11 C42 N12 110.2(4)
N11 C42 C41 125.7(4)
N12 C42 C41 124.1(4)
C44 C43 N11 130.1(5)
C44 C43 C48 122.4(5)
N11 C43 C48 107.5(5)
C43 C44 C45 116.5(7)
C43 C44 H44 121.7
C45 C44 H44 121.7
C46 C45 C44 120.7(8)
C46 C45 H45 119.6
C44 C45 H45 119.6
C47 C46 C45 123.8(8)
C47 C46 H46 118.1
C45 C46 H46 118.1
C46 C47 C48 115.0(7)
C46 C47 H47 122.5
C48 C47 H47 122.5
N12 C48 C43 106.7(5)
N12 C48 C47 132.0(6)
C43 C48 C47 121.3(6)
O4 C49 C57 126.9(5)
O4 C49 C50 111.1(5)
C57 C49 C50 122.0(5)
N13 C50 N14 112.0(6)
N13 C50 C49 121.8(5)
N14 C50 C49 126.2(6)
C52 C51 C56 120.0
C52 C51 N13 132.4(4)
C56 C51 N13 107.6(4)
C51 C52 C53 120.0
C51 C52 H52 120.0
C53 C52 H52 120.0
C52 C53 C54 120.0
C52 C53 H53 120.0
C54 C53 H53 120.0
C55 C54 C53 120.0
C55 C54 H54 120.0
C53 C54 H54 120.0
C54 C55 C56 120.0
C54 C55 H55 120.0
C56 C55 H55 120.0
C55 C56 C51 120.0
C55 C56 N14 132.5(4)
C51 C56 N14 107.4(4)
C49 C57 C58 126.2(5)
C49 C57 H57 116.9
C58 C57 H57 116.9
N15 C58 N16 110.0(5)
N15 C58 C57 125.5(5)
N16 C58 C57 124.4(5)
C60 C59 N15 130.7(5)
C60 C59 C64 120.3(6)
N15 C59 C64 109.0(6)
C59 C60 C61 116.8(6)
C59 C60 H60 121.6
C61 C60 H60 121.6
C62 C61 C60 121.6(7)
C62 C61 H61 119.2
C60 C61 H61 119.2
C63 C62 C61 122.6(7)
C63 C62 H62 118.7
C61 C62 H62 118.7
C62 C63 C64 116.5(7)
C62 C63 H63 121.7
C64 C63 H63 121.7
C63 C64 N16 132.9(6)
C63 C64 C59 122.2(7)
N16 C64 C59 104.8(5)
O5 C65 C73 127.2(5)
O5 C65 C66 112.4(5)
C73 C65 C66 120.4(5)
N17 C66 N18 114.2(5)
N17 C66 C65 119.8(6)
N18 C66 C65 125.9(6)
C68 C67 C72 120.0
C68 C67 N17 130.5(4)
C72 C67 N17 109.5(4)
C69 C68 C67 120.0
C69 C68 H68 120.0
C67 C68 H68 120.0
C70 C69 C68 120.0
C70 C69 H69 120.0
C68 C69 H69 120.0
C69 C70 C71 120.0
C69 C70 H70 120.0
C71 C70 H70 120.0
C72 C71 C70 120.0
C72 C71 H71 120.0
C70 C71 H71 120.0
N18 C72 C71 133.7(4)
N18 C72 C67 106.3(4)
C71 C72 C67 120.0
C65 C73 C74 125.5(5)
C65 C73 H73 117.2
C74 C73 H73 117.2
N19 C74 N20 111.1(5)
N19 C74 C73 125.7(5)
N20 C74 C73 123.2(5)
N19 C75 C76 131.3(3)
N19 C75 C80 108.7(3)
C76 C75 C80 120.0
C77 C76 C75 120.0
C77 C76 H76 120.0
C75 C76 H76 120.0
C76 C77 C78 120.0
C76 C77 H77 120.0
C78 C77 H77 120.0
C79 C78 C77 120.0
C79 C78 H78 120.0
C77 C78 H78 120.0
C78 C79 C80 120.0
C78 C79 H79 120.0
C80 C79 H79 120.0
N20 C80 C79 133.4(3)
N20 C80 C75 106.6(3)
C79 C80 C75 120.0
C89 C81 O6 126.1(6)
C89 C81 C82 122.6(6)
O6 C81 C82 111.3(6)
N21 C82 N22 112.4(6)
N21 C82 C81 121.6(5)
N22 C82 C81 126.0(8)
N21 C83 C84 132.0(5)
N21 C83 C88 108.0(5)
C84 C83 C88 120.0
C83 C84 C85 120.0
C83 C84 H84 120.0
C85 C84 H84 120.0
C86 C85 C84 120.0
C86 C85 H85 120.0
C84 C85 H85 120.0
C85 C86 C87 120.0
C85 C86 H86 120.0
C87 C86 H86 120.0
C86 C87 C88 120.0
C86 C87 H87 120.0
C88 C87 H87 120.0
N22 C88 C87 132.9(5)
N22 C88 C83 107.1(5)
C87 C88 C83 120.0
C81 C89 C90 126.6(6)
C81 C89 H89 116.7
C90 C89 H89 116.7
N23 C90 N24 111.0(6)
N23 C90 C89 124.9(6)
N24 C90 C89 124.1(6)
N23 C91 C92 131.1(5)
N23 C91 C96 108.6(6)
C92 C91 C96 120.3(7)
C91 C92 C93 118.2(6)
C91 C92 H92 120.9
C93 C92 H92 120.9
C94 C93 C92 120.5(8)
C94 C93 H93 119.8
C92 C93 H93 119.8
C95 C94 C93 121.8(8)
C95 C94 H94 119.1
C93 C94 H94 119.1
C94 C95 C96 119.2(8)
C94 C95 H95 120.4
C96 C95 H95 120.4
C95 C96 N24 135.0(7)
C95 C96 C91 119.9(9)
N24 C96 C91 105.0(7)

loop_
_geom_bond_atom_site_label_1
_geom_bond_atom_site_label_2
_geom_bond_distance
Co1 N9 2.062(3)
Co1 N1 2.092(3)
Co1 N5 2.094(3)
Co1 O2 2.169(3)
Co1 O1 2.185(3)
Co1 O3 2.188(3)
Co2 N17 2.052(6)
Co2 N21 2.068(5)
Co2 N13 2.088(5)
Co2 O5 2.154(3)
Co2 O4 2.162(3)
Co2 O6 2.194(4)
Co3 O4 1.960(4)
Co3 O1 1.969(3)
Co3 N3 1.972(5)
Co3 N15 1.979(4)
Co4 N19 1.965(4)
Co4 O5 1.970(3)
Co4 O2 1.974(3)
Co4 N7 1.977(4)
Co5 O3 1.957(3)
Co5 O6 1.964(3)
Co5 N23 1.973(5)
Co5 N11 1.982(4)
O1 C1 1.342(5)
O2 C17 1.346(5)
O3 C33 1.344(5)
O4 C49 1.357(6)
O5 C65 1.336(6)
O6 C81 1.338(7)
N1 C2 1.321(5)
N1 C3 1.381(5)
N2 C2 1.361(6)
N2 C8 1.379(6)
N2 H2 0.8800
N3 C10 1.332(7)
N3 C11 1.413(6)
N4 C10 1.364(7)
N4 C16 1.388(8)
N4 H4 0.8800
N5 C18 1.329(5)
N5 C19 1.391(5)
N6 C18 1.352(5)
N6 C24 1.372(6)
N6 H6 0.8800
N7 C26 1.329(7)
N7 C27 1.379(5)
N8 C26 1.371(6)
N8 C32 1.379(7)
N8 H8 0.8800
N9 C34 1.333(5)
N9 C35 1.394(5)
N10 C34 1.343(5)
N10 C40 1.378(6)
N10 H10 0.8800
N11 C42 1.338(6)
N11 C43 1.392(6)
N12 C48 1.357(8)
N12 C42 1.359(6)
N12 H12 0.8800
N13 C50 1.324(8)
N13 C51 1.411(6)
N14 C50 1.372(7)
N14 C56 1.402(8)
N14 H14 0.8800
N15 C58 1.320(7)
N15 C59 1.398(7)
N16 C58 1.379(7)
N16 C64 1.387(8)
N16 H16 0.8800
N17 C66 1.325(8)
N17 C67 1.404(5)
N18 C66 1.344(8)
N18 C72 1.361(6)
N18 H18 0.8800
N19 C74 1.342(6)
N19 C75 1.386(5)
N20 C74 1.357(7)
N20 C80 1.368(6)
N20 H20 0.8800
N21 C82 1.300(9)
N21 C83 1.378(6)
N22 C82 1.373(8)
N22 C88 1.379(7)
N22 H22 0.8800
N23 C90 1.342(7)
N23 C91 1.386(8)
N24 C90 1.354(9)
N24 C96 1.403(10)
N24 H24 0.8800
C1 C9 1.355(6)
C1 C2 1.468(6)
C3 C8 1.401(6)
C3 C4 1.409(6)
C4 C5 1.377(6)
C4 H4A 0.9500
C5 C6 1.395(8)
C5 H5 0.9500
C6 C7 1.385(7)
C6 H6A 0.9500
C7 C8 1.398(6)
C7 H7 0.9500
C9 C10 1.436(7)
C9 H9 0.9500
C11 C16 1.392(10)
C11 C12 1.393(9)
C12 C13 1.418(10)
C12 H12A 0.9500
C13 C14 1.384(13)
C13 H13 0.9500
C14 C15 1.353(12)
C14 H14A 0.9500
C15 C16 1.403(9)
C15 H15 0.9500
C17 C25 1.364(6)
C17 C18 1.458(6)
C19 C20 1.405(6)
C19 C24 1.405(6)
C20 C21 1.383(7)
C20 H20A 0.9500
C21 C22 1.393(9)
C21 H21 0.9500
C22 C23 1.391(9)
C22 H22A 0.9500
C23 C24 1.385(7)
C23 H23 0.9500
C25 C26 1.415(7)
C25 H25 0.9500
C27 C28 1.3900
C27 C32 1.3900
C28 C29 1.3900
C28 H28 0.9500
C29 C30 1.3900
C29 H29 0.9500
C30 C31 1.3900
C30 H30 0.9500
C31 C32 1.3900
C31 H31 0.9500
C33 C41 1.348(6)
C33 C34 1.464(6)
C35 C36 1.385(6)
C35 C40 1.408(6)
C36 C37 1.388(7)
C36 H36 0.9500
C37 C38 1.401(8)
C37 H37 0.9500
C38 C39 1.376(8)
C38 H38 0.9500
C39 C40 1.394(6)
C39 H39 0.9500
C41 C42 1.431(7)
C41 H41 0.9500
C43 C44 1.387(9)
C43 C48 1.405(8)
C44 C45 1.397(9)
C44 H44 0.9500
C45 C46 1.394(12)
C45 H45 0.9500
C46 C47 1.388(12)
C46 H46 0.9500
C47 C48 1.412(9)
C47 H47 0.9500
C49 C57 1.358(8)
C49 C50 1.450(8)
C51 C52 1.3900
C51 C56 1.3900
C52 C53 1.3900
C52 H52 0.9500
C53 C54 1.3900
C53 H53 0.9500
C54 C55 1.3900
C54 H54 0.9500
C55 C56 1.3900
C55 H55 0.9500
C57 C58 1.428(8)
C57 H57 0.9500
C59 C60 1.380(9)
C59 C64 1.401(8)
C60 C61 1.394(8)
C60 H60 0.9500
C61 C62 1.379(10)
C61 H61 0.9500
C62 C63 1.352(10)
C62 H62 0.9500
C63 C64 1.387(9)
C63 H63 0.9500
C65 C73 1.347(8)
C65 C66 1.483(7)
C67 C68 1.3900
C67 C72 1.3900
C68 C69 1.3900
C68 H68 0.9500
C69 C70 1.3900
C69 H69 0.9500
C70 C71 1.3900
C70 H70 0.9500
C71 C72 1.3900
C71 H71 0.9500
C73 C74 1.426(8)
C73 H73 0.9500
C75 C76 1.3900
C75 C80 1.3900
C76 C77 1.3900
C76 H76 0.9500
C77 C78 1.3900
C77 H77 0.9500
C78 C79 1.3900
C78 H78 0.9500
C79 C80 1.3900
C79 H79 0.9500
C81 C89 1.327(10)
C81 C82 1.487(10)
C83 C84 1.3900
C83 C88 1.3900
C84 C85 1.3900
C84 H84 0.9500
C85 C86 1.3900
C85 H85 0.9500
C86 C87 1.3900
C86 H86 0.9500
C87 C88 1.3900
C87 H87 0.9500
C89 C90 1.444(10)
C89 H89 0.9500
C91 C92 1.387(8)
C91 C96 1.415(8)
C92 C93 1.392(9)
C92 H92 0.9500
C93 C94 1.388(10)
C93 H93 0.9500
C94 C95 1.351(12)
C94 H94 0.9500
C95 C96 1.387(12)
C95 H95 0.9500

loop_
_geom_torsion_atom_site_label_1
_geom_torsion_atom_site_label_2
_geom_torsion_atom_site_label_3
_geom_torsion_atom_site_label_4
_geom_torsion
Co3 O1 C1 C9 7.6(7)
Co1 O1 C1 C9 169.8(4)
Co3 O1 C1 C2 -172.2(3)
Co1 O1 C1 C2 -10.0(5)
C3 N1 C2 N2 -0.3(5)
Co1 N1 C2 N2 174.3(3)
C3 N1 C2 C1 178.7(4)
Co1 N1 C2 C1 -6.7(5)
C8 N2 C2 N1 0.2(5)
C8 N2 C2 C1 -178.7(4)
O1 C1 C2 N1 11.4(6)
C9 C1 C2 N1 -168.4(5)
O1 C1 C2 N2 -169.8(4)
C9 C1 C2 N2 10.4(8)
C2 N1 C3 C8 0.3(5)
Co1 N1 C3 C8 -172.1(3)
C2 N1 C3 C4 -177.7(4)
Co1 N1 C3 C4 9.9(7)
N1 C3 C4 C5 -179.7(4)
C8 C3 C4 C5 2.5(6)
C3 C4 C5 C6 -0.1(7)
C4 C5 C6 C7 -1.3(8)
C5 C6 C7 C8 0.3(8)
C2 N2 C8 C7 -178.0(5)
C2 N2 C8 C3 0.0(5)
C6 C7 C8 N2 179.9(5)
C6 C7 C8 C3 2.2(7)
N1 C3 C8 N2 -0.2(5)
C4 C3 C8 N2 178.1(4)
N1 C3 C8 C7 178.1(4)
C4 C3 C8 C7 -3.6(7)
O1 C1 C9 C10 -3.5(9)
C2 C1 C9 C10 176.3(5)
C11 N3 C10 N4 2.4(6)
Co3 N3 C10 N4 174.2(4)
C11 N3 C10 C9 -174.6(5)
Co3 N3 C10 C9 -2.8(8)
C16 N4 C10 N3 -1.6(7)
C16 N4 C10 C9 175.6(5)
C1 C9 C10 N3 0.8(9)
C1 C9 C10 N4 -175.9(5)
C10 N3 C11 C16 -2.3(7)
Co3 N3 C11 C16 -173.1(4)
C10 N3 C11 C12 178.2(6)
Co3 N3 C11 C12 7.4(9)
C16 C11 C12 C13 2.4(10)
N3 C11 C12 C13 -178.1(6)
C11 C12 C13 C14 -3.4(11)
C12 C13 C14 C15 3.6(15)
C13 C14 C15 C16 -2.5(14)
C10 N4 C16 C11 0.1(7)
C10 N4 C16 C15 -176.9(8)
C12 C11 C16 N4 -179.1(6)
N3 C11 C16 N4 1.4(7)
C12 C11 C16 C15 -1.7(11)
N3 C11 C16 C15 178.8(6)
C14 C15 C16 N4 178.2(8)
C14 C15 C16 C11 1.6(12)
Co4 O2 C17 C25 14.7(6)
Co1 O2 C17 C25 177.7(3)
Co4 O2 C17 C18 -168.2(2)
Co1 O2 C17 C18 -5.2(4)
C19 N5 C18 N6 0.2(4)
Co1 N5 C18 N6 -175.2(3)
C19 N5 C18 C17 -179.0(4)
Co1 N5 C18 C17 5.6(5)
C24 N6 C18 N5 -0.6(5)
C24 N6 C18 C17 178.6(4)
O2 C17 C18 N5 -0.1(5)
C25 C17 C18 N5 177.1(4)
O2 C17 C18 N6 -179.2(4)
C25 C17 C18 N6 -1.9(7)
C18 N5 C19 C20 179.3(4)
Co1 N5 C19 C20 -7.4(7)
C18 N5 C19 C24 0.3(4)
Co1 N5 C19 C24 173.7(3)
N5 C19 C20 C21 -179.3(5)
C24 C19 C20 C21 -0.4(7)
C19 C20 C21 C22 0.3(8)
C20 C21 C22 C23 0.3(9)
C21 C22 C23 C24 -0.8(9)
C18 N6 C24 C23 -178.8(5)
C18 N6 C24 C19 0.7(5)
C22 C23 C24 N6 -179.8(5)
C22 C23 C24 C19 0.7(7)
N5 C19 C24 N6 -0.7(5)
C20 C19 C24 N6 -179.7(4)
N5 C19 C24 C23 179.0(4)
C20 C19 C24 C23 -0.1(7)
O2 C17 C25 C26 -3.9(7)
C18 C17 C25 C26 179.2(4)
C27 N7 C26 N8 1.1(6)
Co4 N7 C26 N8 179.3(3)
C27 N7 C26 C25 -177.0(5)
Co4 N7 C26 C25 1.1(7)
C32 N8 C26 N7 0.3(6)
C32 N8 C26 C25 178.5(5)
C17 C25 C26 N7 -5.1(8)
C17 C25 C26 N8 177.0(5)
C26 N7 C27 C28 178.8(4)
Co4 N7 C27 C28 0.8(7)
C26 N7 C27 C32 -2.1(5)
Co4 N7 C27 C32 179.9(3)
N7 C27 C28 C29 179.0(5)
C32 C27 C28 C29 0.0
C27 C28 C29 C30 0.0
C28 C29 C30 C31 0.0
C29 C30 C31 C32 0.0
C26 N8 C32 C31 -179.8(4)
C26 N8 C32 C27 -1.6(5)
C30 C31 C32 N8 178.0(6)
C30 C31 C32 C27 0.0
N7 C27 C32 N8 2.3(4)
C28 C27 C32 N8 -178.5(5)
N7 C27 C32 C31 -179.2(4)
C28 C27 C32 C31 0.0
Co5 O3 C33 C41 8.4(6)
Co1 O3 C33 C41 172.4(4)
Co5 O3 C33 C34 -170.2(3)
Co1 O3 C33 C34 -6.2(4)
C35 N9 C34 N10 -0.5(5)
Co1 N9 C34 N10 -176.8(3)
C35 N9 C34 C33 178.7(4)
Co1 N9 C34 C33 2.4(5)
C40 N10 C34 N9 0.0(5)
C40 N10 C34 C33 -179.1(4)
O3 C33 C34 N9 2.8(6)
C41 C33 C34 N9 -175.9(4)
O3 C33 C34 N10 -178.2(4)
C41 C33 C34 N10 3.2(7)
C34 N9 C35 C36 -178.4(5)
Co1 N9 C35 C36 -3.4(8)
C34 N9 C35 C40 0.7(5)
Co1 N9 C35 C40 175.7(3)
N9 C35 C36 C37 -179.9(4)
C40 C35 C36 C37 1.1(7)
C35 C36 C37 C38 0.7(7)
C36 C37 C38 C39 -2.2(8)
C37 C38 C39 C40 1.7(8)
C34 N10 C40 C39 -179.5(5)
C34 N10 C40 C35 0.4(5)
C38 C39 C40 N10 -180.0(5)
C38 C39 C40 C35 0.2(7)
C36 C35 C40 N10 178.5(4)
N9 C35 C40 N10 -0.7(5)
C36 C35 C40 C39 -1.6(7)
N9 C35 C40 C39 179.2(4)
O3 C33 C41 C42 -2.1(8)
C34 C33 C41 C42 176.3(4)
C43 N11 C42 N12 2.3(7)
Co5 N11 C42 N12 173.6(4)
C43 N11 C42 C41 -175.3(5)
Co5 N11 C42 C41 -4.0(7)
C48 N12 C42 N11 -1.7(7)
C48 N12 C42 C41 175.9(6)
C33 C41 C42 N11 -0.3(9)
C33 C41 C42 N12 -177.6(5)
C42 N11 C43 C44 177.2(8)
Co5 N11 C43 C44 6.9(12)
C42 N11 C43 C48 -2.0(7)
Co5 N11 C43 C48 -172.3(5)
N11 C43 C44 C45 -178.2(8)
C48 C43 C44 C45 1.0(13)
C43 C44 C45 C46 -3.5(16)
C44 C45 C46 C47 2(2)
C45 C46 C47 C48 2.1(18)
C42 N12 C48 C43 0.4(8)
C42 N12 C48 C47 178.7(9)
C44 C43 C48 N12 -178.3(7)
N11 C43 C48 N12 1.0(8)
C44 C43 C48 C47 3.1(13)
N11 C43 C48 C47 -177.5(8)
C46 C47 C48 N12 177.4(10)
C46 C47 C48 C43 -4.5(15)
Co3 O4 C49 C57 11.5(7)
Co2 O4 C49 C57 173.7(5)
Co3 O4 C49 C50 -169.3(4)
Co2 O4 C49 C50 -7.1(6)
C51 N13 C50 N14 2.9(8)
Co2 N13 C50 N14 178.2(5)
C51 N13 C50 C49 -174.7(6)
Co2 N13 C50 C49 0.6(8)
C56 N14 C50 N13 -2.4(8)
C56 N14 C50 C49 175.1(6)
O4 C49 C50 N13 4.5(8)
C57 C49 C50 N13 -176.3(6)
O4 C49 C50 N14 -172.8(6)
C57 C49 C50 N14 6.4(10)
C50 N13 C51 C52 174.8(5)
Co2 N13 C51 C52 1.3(11)
C50 N13 C51 C56 -2.3(6)
Co2 N13 C51 C56 -175.8(6)
C56 C51 C52 C53 0.0
N13 C51 C52 C53 -176.8(7)
C51 C52 C53 C54 0.0
C52 C53 C54 C55 0.0
C53 C54 C55 C56 0.0
C54 C55 C56 C51 0.0
C54 C55 C56 N14 175.6(8)
C52 C51 C56 C55 0.0
N13 C51 C56 C55 177.5(6)
C52 C51 C56 N14 -176.6(6)
N13 C51 C56 N14 0.9(6)
C50 N14 C56 C55 -175.2(5)
C50 N14 C56 C51 0.8(7)
O4 C49 C57 C58 -2.0(10)
C50 C49 C57 C58 178.9(6)
C59 N15 C58 N16 1.3(6)
Co3 N15 C58 N16 178.2(3)
C59 N15 C58 C57 -175.5(5)
Co3 N15 C58 C57 1.4(7)
C64 N16 C58 N15 -0.2(6)
C64 N16 C58 C57 176.6(5)
C49 C57 C58 N15 -5.3(9)
C49 C57 C58 N16 178.3(5)
C58 N15 C59 C60 178.8(6)
Co3 N15 C59 C60 2.2(8)
C58 N15 C59 C64 -1.9(6)
Co3 N15 C59 C64 -178.5(4)
N15 C59 C60 C61 -179.8(5)
C64 C59 C60 C61 1.0(8)
C59 C60 C61 C62 -0.7(9)
C60 C61 C62 C63 -0.6(11)
C61 C62 C63 C64 1.6(11)
C62 C63 C64 N16 177.2(7)
C62 C63 C64 C59 -1.3(10)
C58 N16 C64 C63 -179.7(7)
C58 N16 C64 C59 -1.0(6)
C60 C59 C64 C63 0.0(9)
N15 C59 C64 C63 -179.3(6)
C60 C59 C64 N16 -178.9(5)
N15 C59 C64 N16 1.8(6)
Co4 O5 C65 C73 5.1(8)
Co2 O5 C65 C73 171.3(5)
Co4 O5 C65 C66 -174.5(3)
Co2 O5 C65 C66 -8.2(6)
C67 N17 C66 N18 0.7(7)
Co2 N17 C66 N18 179.5(4)
C67 N17 C66 C65 -179.3(5)
Co2 N17 C66 C65 -0.5(7)
C72 N18 C66 N17 -1.2(7)
C72 N18 C66 C65 178.8(5)
O5 C65 C66 N17 6.0(8)
C73 C65 C66 N17 -173.6(6)
O5 C65 C66 N18 -173.9(6)
C73 C65 C66 N18 6.5(9)
C66 N17 C67 C68 -179.8(4)
Co2 N17 C67 C68 2.0(8)
C66 N17 C67 C72 0.0(5)
Co2 N17 C67 C72 -178.2(4)
C72 C67 C68 C69 0.0
N17 C67 C68 C69 179.8(5)
C67 C68 C69 C70 0.0
C68 C69 C70 C71 0.0
C69 C70 C71 C72 0.0
C66 N18 C72 C71 -179.9(4)
C66 N18 C72 C67 1.1(6)
C70 C71 C72 N18 -178.8(6)
C70 C71 C72 C67 0.0
C68 C67 C72 N18 179.1(4)
N17 C67 C72 N18 -0.7(4)
C68 C67 C72 C71 0.0
N17 C67 C72 C71 -179.8(4)
O5 C65 C73 C74 -1.5(10)
C66 C65 C73 C74 178.0(6)
C75 N19 C74 N20 2.6(6)
Co4 N19 C74 N20 175.4(4)
C75 N19 C74 C73 -175.5(5)
Co4 N19 C74 C73 -2.7(8)
C80 N20 C74 N19 -1.8(7)
C80 N20 C74 C73 176.3(5)
C65 C73 C74 N19 0.2(10)
C65 C73 C74 N20 -177.7(6)
C74 N19 C75 C76 177.8(4)
Co4 N19 C75 C76 5.8(6)
C74 N19 C75 C80 -2.4(4)
Co4 N19 C75 C80 -174.5(3)
N19 C75 C76 C77 179.8(5)
C80 C75 C76 C77 0.0
C75 C76 C77 C78 0.0
C76 C77 C78 C79 0.0
C77 C78 C79 C80 0.0
C74 N20 C80 C79 -178.4(4)
C74 N20 C80 C75 0.2(5)
C78 C79 C80 N20 178.5(6)
C78 C79 C80 C75 0.0
N19 C75 C80 N20 1.3(4)
C76 C75 C80 N20 -178.8(4)
N19 C75 C80 C79 -179.8(4)
C76 C75 C80 C79 0.0
Co5 O6 C81 C89 15.6(8)
Co2 O6 C81 C89 171.7(5)
Co5 O6 C81 C82 -163.8(3)
Co2 O6 C81 C82 -7.7(5)
C83 N21 C82 N22 -1.4(7)
Co2 N21 C82 N22 -169.9(4)
C83 N21 C82 C81 179.3(5)
Co2 N21 C82 C81 10.8(7)
C88 N22 C82 N21 3.0(7)
C88 N22 C82 C81 -177.7(5)
C89 C81 C82 N21 178.8(6)
O6 C81 C82 N21 -1.7(8)
C89 C81 C82 N22 -0.4(10)
O6 C81 C82 N22 179.0(5)
C82 N21 C83 C84 -178.6(4)
Co2 N21 C83 C84 -14.2(8)
C82 N21 C83 C88 -0.8(5)
Co2 N21 C83 C88 163.7(4)
N21 C83 C84 C85 177.6(6)
C88 C83 C84 C85 0.0
C83 C84 C85 C86 0.0
C84 C85 C86 C87 0.0
C85 C86 C87 C88 0.0
C82 N22 C88 C87 177.6(4)
C82 N22 C88 C83 -3.3(6)
C86 C87 C88 N22 179.0(7)
C86 C87 C88 C83 0.0
N21 C83 C88 N22 2.6(5)
C84 C83 C88 N22 -179.2(5)
N21 C83 C88 C87 -178.1(4)
C84 C83 C88 C87 0.0
O6 C81 C89 C90 -1.3(10)
C82 C81 C89 C90 178.0(6)
C91 N23 C90 N24 2.3(6)
Co5 N23 C90 N24 174.9(4)
C91 N23 C90 C89 -176.8(5)
Co5 N23 C90 C89 -4.2(8)
C96 N24 C90 N23 -1.4(8)
C96 N24 C90 C89 177.8(6)
C81 C89 C90 N23 -5.0(10)
C81 C89 C90 N24 175.9(6)
C90 N23 C91 C92 179.3(5)
Co5 N23 C91 C92 7.5(8)
C90 N23 C91 C96 -2.4(6)
Co5 N23 C91 C96 -174.2(4)
N23 C91 C92 C93 179.7(5)
C96 C91 C92 C93 1.5(8)
C91 C92 C93 C94 -2.5(9)
C92 C93 C94 C95 0.7(12)
C93 C94 C95 C96 2.0(15)
C94 C95 C96 N24 178.6(9)
C94 C95 C96 C91 -2.9(13)
C90 N24 C96 C95 178.5(9)
C90 N24 C96 C91 -0.1(8)
N23 C91 C96 C95 -177.4(7)
C92 C91 C96 C95 1.2(10)
N23 C91 C96 N24 1.5(7)
C92 C91 C96 N24 -179.9(5)
